data_7246815
loop_
_publ_author_name
'Do, Jean-Louis'
'Auvray, Thomas'
'Lennox, Cameron B.'
'Titi, Hatem M.'
'Cuccia, Louis A.'
'Fri\<s\<ci\'c, Tomislav'

_publ_section_title
;
 Rapid, room-temperature, solvent-free mechanochemical oxidation of
 elemental gold into organosoluble gold salts
;
_journal_issue 15
_journal_name_full 'Green Chemistry'
_journal_page_first 5899
_journal_page_last 5906
_journal_paper_doi 10.1039/D3GC01150J
_journal_volume 25
_journal_year 2023
_chemical_formula_moiety 'Au Br4, C19 H42 N'
_chemical_formula_sum 'C19 H42 Au Br4 N'
_chemical_formula_weight 801.14
_chemical_properties_physical Light-sensitive,Photo-sensitive
_space_group_crystal_system monoclinic
_space_group_IT_number 14
_space_group_name_Hall '-P 2ybc'
_space_group_name_H-M_alt 'P 1 21/c 1'
_atom_sites_solution_hydrogens geom
_atom_sites_solution_primary dual
_audit_creation_date 2022-02-23
_audit_creation_method
;
Olex2 1.5
(compiled 2021.12.09 svn.r5202d8cf for OlexSys, GUI svn.r6439)
;
_audit_update_record
;
2022-12-06 deposited with the CCDC.	2023-05-12 downloaded from the CCDC.
;
_cell_angle_alpha 90
_cell_angle_beta 92.2710(10)
_cell_angle_gamma 90
_cell_formula_units_Z 4
_cell_length_a 8.1965(2)
_cell_length_b 8.7398(2)
_cell_length_c 38.9304(10)
_cell_measurement_reflns_used 9952
_cell_measurement_temperature 298
_cell_measurement_theta_max 72.256
_cell_measurement_theta_min 4.546
_cell_volume 2786.62(12)
_computing_cell_refinement 'SAINT V8.40B (?, 2016)'
_computing_data_reduction 'SAINT V8.40B (?, 2016)'
_computing_molecular_graphics 'Olex2 1.5 (Dolomanov et al., 2009)'
_computing_publication_material 'Olex2 1.5 (Dolomanov et al., 2009)'
_computing_structure_refinement 'XL  (Sheldrick, 2008)'
_computing_structure_solution 'SHELXT 2018/2 (Sheldrick, 2018)'
_diffrn_ambient_temperature 298
_diffrn_measured_fraction_theta_full 0.997
_diffrn_measured_fraction_theta_max 0.994
_diffrn_measurement_device_type 'Bruker APEX-II CCD'
_diffrn_measurement_method '\f and \w scans'
_diffrn_radiation_type CuK\a
_diffrn_radiation_wavelength 1.54178
_diffrn_reflns_av_R_equivalents 0.0847
_diffrn_reflns_av_unetI/netI 0.0433
_diffrn_reflns_Laue_measured_fraction_full 0.997
_diffrn_reflns_Laue_measured_fraction_max 0.994
_diffrn_reflns_limit_h_max 10
_diffrn_reflns_limit_h_min -10
_diffrn_reflns_limit_k_max 10
_diffrn_reflns_limit_k_min -9
_diffrn_reflns_limit_l_max 47
_diffrn_reflns_limit_l_min -48
_diffrn_reflns_number 52316
_diffrn_reflns_point_group_measured_fraction_full 0.997
_diffrn_reflns_point_group_measured_fraction_max 0.994
_diffrn_reflns_theta_full 67.679
_diffrn_reflns_theta_max 72.387
_diffrn_reflns_theta_min 4.547
_diffrn_source_current 1.0
_diffrn_source_power 0.05
_diffrn_source_voltage 50.0
_diffrn_standards_number 0
_exptl_absorpt_coefficient_mu 16.652
_exptl_absorpt_correction_T_max 0.7516
_exptl_absorpt_correction_T_min 0.4086
_exptl_absorpt_correction_type multi-scan
_exptl_absorpt_process_details
;
SADABS-2016/2 (Bruker,2016/2) was used for absorption correction.
wR2(int) was 0.1793 before and 0.1186 after correction.
The Ratio of minimum to maximum transmission is 0.5436.
The \l/2 correction factor is Not present.
;
_exptl_crystal_colour red
_exptl_crystal_colour_primary red
_exptl_crystal_density_diffrn 1.910
_exptl_crystal_description plate
_exptl_crystal_F_000 1528
_exptl_crystal_recrystallization_method 'Re-crystallisation from solvent: ethyl acetate'
_exptl_crystal_size_max 0.17
_exptl_crystal_size_mid 0.1
_exptl_crystal_size_min 0.02
_refine_diff_density_max 2.178
_refine_diff_density_min -1.630
_refine_diff_density_rms 0.157
_refine_ls_extinction_coef 0.00026(6)
_refine_ls_extinction_expression Fc^*^=kFc[1+0.001xFc^2^\l^3^/sin(2\q)]^-1/4^
_refine_ls_extinction_method 'SHELXL-2018/3 (Sheldrick 2018)'
_refine_ls_goodness_of_fit_ref 1.082
_refine_ls_hydrogen_treatment constr
_refine_ls_matrix_type full
_refine_ls_number_parameters 225
_refine_ls_number_reflns 5462
_refine_ls_number_restraints 162
_refine_ls_restrained_S_all 1.069
_refine_ls_R_factor_all 0.1000
_refine_ls_R_factor_gt 0.0762
_refine_ls_shift/su_max 0.001
_refine_ls_shift/su_mean 0.000
_refine_ls_structure_factor_coef Fsqd
_refine_ls_weighting_details 'w=1/[\s^2^(Fo^2^)+(0.0685P)^2^+37.9242P] where P=(Fo^2^+2Fc^2^)/3'
_refine_ls_weighting_scheme calc
_refine_ls_wR_factor_gt 0.2057
_refine_ls_wR_factor_ref 0.2260
_reflns_Friedel_coverage 0.000
_reflns_number_gt 3839
_reflns_number_total 5462
_reflns_threshold_expression 'I > 2\s(I)'
_cod_data_source_file d3gc01150j2.cif
_cod_data_source_block ctaaubr4
_cod_depositor_comments 'Adding full bibliography for 7246811--7246815.cif.'
_cod_database_code 7246815
_shelx_shelxl_version_number 2018/3
_shelx_space_group_comment
;
The symmetry employed for this shelxl refinement is uniquely defined
by the following loop, which should always be used as a source of
symmetry information in preference to the above space-group names.
They are only intended as comments.
;
_shelx_estimated_absorpt_t_max 0.732
_shelx_estimated_absorpt_t_min 0.164
_olex2_refinement_description
;
1. Fixed Uiso
 At 1.2 times of:
  All C(H,H) groups
 At 1.5 times of:
  All C(H,H,H) groups
2. Restrained distances
 C16-C15 \\sim C15-C14 \\sim C14-C13 \\sim C13-C12 \\sim C12-C11 \\sim C11-C10
\\sim C9-C8 \\sim C9-C10 ~
 C8-C7 \\sim C7-C6 \\sim C6-C5 \\sim C5-C4 \\sim C4-C3 \\sim C3-C2 \\sim C2-C1
 with sigma of 0.01
3. Uiso/Uaniso restraints and constraints
C1 \\sim N1 \\sim C18 \\sim C17 \\sim C19: within 1.7A with sigma of 0.01 and
sigma for terminal atoms of 0.02 within 1.7A
Uanis(Br1) = Uanis(Br3)
4. Rigid body (RIGU) restrains
 C16, C15, C14, C13, C12, C11, C10
 with sigma for 1-2 distances of 0.004 and sigma for 1-3 distances of 0.004
5.a Secondary CH2 refined with riding coordinates:
 C1(H1A,H1B), C2(H2A,H2B), C3(H3A,H3B), C4(H4A,H4B), C5(H5A,H5B), C6(H6A,H6B),
 C7(H7A,H7B), C8(H8A,H8B), C9(H9A,H9B), C10(H10A,H10B), C11(H11A,H11B),
 C12(H12A,H12B), C13(H13A,H13B), C14(H14A,H14B), C15(H15A,H15B)
5.b Idealised Me refined as rotating group:
 C16(H16A,H16B,H16C), C17(H17A,H17B,H17C), C19(H19A,H19B,H19C), C18(H18A,H18B,
 H18C)
;
_olex2_submission_special_instructions 'No special instructions were received'

loop_
_space_group_symop_operation_xyz
'x, y, z'
'-x, y+1/2, -z+1/2'
'-x, -y, -z'
'x, -y-1/2, z-1/2'

loop_
_atom_site_label
_atom_site_type_symbol
_atom_site_fract_x
_atom_site_fract_y
_atom_site_fract_z
_atom_site_U_iso_or_equiv
_atom_site_adp_type
_atom_site_occupancy
_atom_site_site_symmetry_order
_atom_site_calc_flag
_atom_site_refinement_flags_posn
_atom_site_refinement_flags_adp
_atom_site_refinement_flags_occupancy
_atom_site_disorder_assembly
_atom_site_disorder_group
Au1 Au 0.47954(6) 0.12949(7) 0.69520(2) 0.0797(3) Uani 1 1 d . . . . .
Br1 Br 0.77338(18) 0.1297(2) 0.69690(7) 0.1152(6) Uani 1 1 d . . . . .
Br2 Br 0.4810(3) 0.3174(3) 0.74034(8) 0.1419(10) Uani 1 1 d . . . . .
Br3 Br 0.18581(18) 0.1366(2) 0.69049(7) 0.1152(6) Uani 1 1 d . . . . .
Br4 Br 0.4779(3) -0.0603(3) 0.65031(7) 0.1339(9) Uani 1 1 d . . . . .
N1 N 1.003(2) 0.614(2) 0.6913(5) 0.127(4) Uani 1 1 d . U . . .
C1 C 0.928(2) 0.538(3) 0.6604(6) 0.135(5) Uani 1 1 d D U . . .
H1A H 0.970324 0.586624 0.640235 0.162 Uiso 1 1 calc R U . . .
H1B H 0.964552 0.432188 0.660303 0.162 Uiso 1 1 calc R U . . .
C2 C 0.751(2) 0.537(2) 0.6564(5) 0.120(7) Uani 1 1 d D . . . .
H2A H 0.708147 0.488968 0.676620 0.143 Uiso 1 1 calc R U . . .
H2B H 0.714032 0.642488 0.656213 0.143 Uiso 1 1 calc R U . . .
C3 C 0.677(3) 0.462(3) 0.6264(6) 0.159(10) Uani 1 1 d D . . . .
H3A H 0.720950 0.510061 0.606288 0.191 Uiso 1 1 calc R U . . .
H3B H 0.715368 0.356708 0.626642 0.191 Uiso 1 1 calc R U . . .
C4 C 0.501(3) 0.458(3) 0.6214(6) 0.132(8) Uani 1 1 d D . . . .
H4A H 0.463814 0.563176 0.622107 0.159 Uiso 1 1 calc R U . . .
H4B H 0.458858 0.406974 0.641245 0.159 Uiso 1 1 calc R U . . .
C5 C 0.424(3) 0.388(3) 0.5913(6) 0.169(11) Uani 1 1 d D . . . .
H5A H 0.469172 0.437772 0.571485 0.203 Uiso 1 1 calc R U . . .
H5B H 0.459979 0.282841 0.590931 0.203 Uiso 1 1 calc R U . . .
C6 C 0.248(3) 0.385(3) 0.5850(6) 0.154(10) Uani 1 1 d D . . . .
H6A H 0.205032 0.327096 0.603718 0.185 Uiso 1 1 calc R U . . .
H6B H 0.211753 0.489924 0.587964 0.185 Uiso 1 1 calc R U . . .
C7 C 0.164(3) 0.330(4) 0.5541(6) 0.170(11) Uani 1 1 d D . . . .
H7A H 0.209752 0.384565 0.534981 0.204 Uiso 1 1 calc R U . . .
H7B H 0.193913 0.223729 0.551608 0.204 Uiso 1 1 calc R U . . .
C8 C -0.012(3) 0.338(4) 0.5489(6) 0.165(11) Uani 1 1 d D . . . .
H8A H -0.058616 0.284407 0.568007 0.198 Uiso 1 1 calc R U . . .
H8B H -0.042605 0.444614 0.550952 0.198 Uiso 1 1 calc R U . . .
C9 C -0.091(3) 0.280(4) 0.5178(6) 0.175(12) Uani 1 1 d D . . . .
H9A H -0.055191 0.175105 0.515281 0.210 Uiso 1 1 calc R U . . .
H9B H -0.047132 0.337084 0.498910 0.210 Uiso 1 1 calc R U . . .
C10 C -0.267(3) 0.279(3) 0.5121(6) 0.166(10) Uani 1 1 d D . . . .
H10A H -0.302375 0.384681 0.513836 0.200 Uiso 1 1 calc R U . . .
H10B H -0.311109 0.225339 0.531416 0.200 Uiso 1 1 calc R U . . .
C11 C -0.348(3) 0.217(4) 0.4814(6) 0.168(10) Uani 1 1 d D . . . .
H11A H -0.306310 0.272811 0.462058 0.202 Uiso 1 1 calc R U . . .
H11B H -0.310910 0.112263 0.479305 0.202 Uiso 1 1 calc R U . . .
C12 C -0.524(3) 0.215(3) 0.4771(6) 0.164(9) Uani 1 1 d D . . . .
H12A H -0.564311 0.158055 0.496275 0.196 Uiso 1 1 calc R U . . .
H12B H -0.560040 0.320163 0.479862 0.196 Uiso 1 1 calc R U . . .
C13 C -0.608(3) 0.157(4) 0.4465(7) 0.172(10) Uani 1 1 d D . . . .
H13A H -0.573850 0.051323 0.444308 0.207 Uiso 1 1 calc R U . . .
H13B H -0.562595 0.211468 0.427279 0.207 Uiso 1 1 calc R U . . .
C14 C -0.783(3) 0.158(3) 0.4405(7) 0.173(10) Uani 1 1 d D . . . .
H14A H -0.816058 0.264927 0.440499 0.208 Uiso 1 1 calc R U . . .
H14B H -0.829014 0.111869 0.460529 0.208 Uiso 1 1 calc R U . . .
C15 C -0.865(3) 0.089(4) 0.4108(7) 0.188(12) Uani 1 1 d D . . . .
H15A H -0.821322 0.135244 0.390515 0.226 Uiso 1 1 calc R U . . .
H15B H -0.834283 -0.018250 0.410599 0.226 Uiso 1 1 calc R U . . .
C16 C -1.041(3) 0.095(5) 0.4068(9) 0.213(15) Uani 1 1 d D . . . .
H16A H -1.073951 0.074528 0.383333 0.320 Uiso 1 1 calc R U . . .
H16B H -1.078444 0.195434 0.413027 0.320 Uiso 1 1 calc R U . . .
H16C H -1.088556 0.020395 0.421479 0.320 Uiso 1 1 calc R U . . .
C17 C 1.181(3) 0.634(3) 0.6875(7) 0.157(8) Uani 1 1 d . U . . .
H17A H 1.199535 0.677663 0.665368 0.235 Uiso 1 1 calc R U . . .
H17B H 1.234237 0.536918 0.689530 0.235 Uiso 1 1 calc R U . . .
H17C H 1.222925 0.701702 0.705164 0.235 Uiso 1 1 calc R U . . .
C19 C 0.969(3) 0.511(3) 0.7220(6) 0.145(7) Uani 1 1 d . U . . .
H19A H 0.853392 0.495902 0.723302 0.218 Uiso 1 1 calc R U . . .
H19B H 1.010611 0.558948 0.742704 0.218 Uiso 1 1 calc R U . . .
H19C H 1.021689 0.414104 0.719159 0.218 Uiso 1 1 calc R U . . .
C18 C 0.952(3) 0.766(3) 0.6962(7) 0.155(7) Uani 1 1 d . U . . .
H18A H 0.997502 0.829884 0.678927 0.232 Uiso 1 1 calc R U . . .
H18B H 0.990179 0.800281 0.718552 0.232 Uiso 1 1 calc R U . . .
H18C H 0.835411 0.771293 0.694478 0.232 Uiso 1 1 calc R U . . .

loop_
_atom_site_aniso_label
_atom_site_aniso_U_11
_atom_site_aniso_U_22
_atom_site_aniso_U_33
_atom_site_aniso_U_23
_atom_site_aniso_U_13
_atom_site_aniso_U_12
Au1 0.0480(3) 0.0610(4) 0.1305(6) 0.0010(3) 0.0076(3) 0.0002(2)
Br1 0.0457(6) 0.0936(9) 0.2064(17) 0.0028(9) 0.0068(7) 0.0002(5)
Br2 0.1214(17) 0.1141(17) 0.189(3) -0.0577(17) -0.0032(16) 0.0063(14)
Br3 0.0457(6) 0.0936(9) 0.2064(17) 0.0028(9) 0.0068(7) 0.0002(5)
Br4 0.1045(15) 0.1296(19) 0.168(2) -0.0502(17) 0.0142(14) 0.0062(13)
N1 0.132(10) 0.092(8) 0.158(11) -0.008(8) 0.027(9) -0.016(8)
C1 0.140(12) 0.102(10) 0.164(13) -0.010(10) 0.028(11) -0.010(10)
C2 0.121(16) 0.074(12) 0.165(19) 0.020(12) 0.017(14) 0.017(11)
C3 0.17(3) 0.18(3) 0.124(18) -0.001(18) 0.001(17) -0.05(2)
C4 0.17(2) 0.106(16) 0.126(17) 0.028(13) 0.005(15) -0.019(15)
C5 0.20(3) 0.14(2) 0.17(3) 0.031(19) 0.01(2) -0.05(2)
C6 0.17(3) 0.14(2) 0.15(2) 0.033(17) -0.015(18) -0.036(19)
C7 0.22(3) 0.16(2) 0.13(2) -0.018(17) -0.03(2) -0.03(2)
C8 0.21(3) 0.16(3) 0.123(19) -0.013(18) -0.009(19) -0.03(2)
C9 0.23(3) 0.15(2) 0.14(2) 0.002(19) 0.00(2) -0.06(3)
C10 0.21(3) 0.14(2) 0.150(19) 0.007(17) 0.002(17) -0.02(2)
C11 0.209(18) 0.16(2) 0.139(17) 0.011(17) 0.010(16) -0.03(2)
C12 0.209(18) 0.13(2) 0.154(18) 0.003(16) 0.008(16) -0.01(2)
C13 0.204(19) 0.16(3) 0.150(19) 0.000(18) 0.013(16) -0.03(2)
C14 0.207(19) 0.13(2) 0.18(2) 0.033(18) 0.002(17) -0.02(2)
C15 0.184(19) 0.21(3) 0.17(2) 0.01(2) 0.008(18) -0.01(2)
C16 0.179(19) 0.25(4) 0.22(3) 0.06(3) 0.01(2) -0.01(3)
C17 0.146(15) 0.135(15) 0.192(17) 0.016(14) 0.034(14) -0.010(14)
C19 0.163(16) 0.115(14) 0.158(15) 0.007(13) -0.001(13) -0.018(13)
C18 0.177(17) 0.091(12) 0.198(17) -0.021(13) 0.015(15) 0.005(13)

loop_
_atom_type_symbol
_atom_type_description
_atom_type_scat_dispersion_real
_atom_type_scat_dispersion_imag
_atom_type_scat_source
C C 0.0181 0.0091 'International Tables Vol C Tables 4.2.6.8 and 6.1.1.4'
H H 0.0000 0.0000 'International Tables Vol C Tables 4.2.6.8 and 6.1.1.4'
Au Au -4.4197 7.2980 'International Tables Vol C Tables 4.2.6.8 and 6.1.1.4'
Br Br -0.6763 1.2805 'International Tables Vol C Tables 4.2.6.8 and 6.1.1.4'
N N 0.0311 0.0180 'International Tables Vol C Tables 4.2.6.8 and 6.1.1.4'

loop_
_geom_angle_atom_site_label_1
_geom_angle_atom_site_label_2
_geom_angle_atom_site_label_3
_geom_angle
_geom_angle_site_symmetry_1
_geom_angle_site_symmetry_3
_geom_angle_publ_flag
Br1 Au1 Br3 176.82(9) . . ?
Br1 Au1 Br4 89.84(8) . . ?
Br2 Au1 Br1 90.20(9) . . ?
Br2 Au1 Br3 90.80(9) . . ?
Br2 Au1 Br4 179.55(11) . . ?
Br3 Au1 Br4 89.19(8) . . ?
C1 N1 C19 106.9(17) . . ?
C17 N1 C1 110.5(18) . . ?
C17 N1 C19 111(2) . . ?
C18 N1 C1 115(2) . . ?
C18 N1 C17 101.0(18) . . ?
C18 N1 C19 113(2) . . ?
N1 C1 H1A 107.9 . . ?
N1 C1 H1B 107.9 . . ?
H1A C1 H1B 107.2 . . ?
C2 C1 N1 117.8(19) . . ?
C2 C1 H1A 107.9 . . ?
C2 C1 H1B 107.9 . . ?
C1 C2 H2A 107.8 . . ?
C1 C2 H2B 107.8 . . ?
H2A C2 H2B 107.2 . . ?
C3 C2 C1 118(2) . . ?
C3 C2 H2A 107.8 . . ?
C3 C2 H2B 107.8 . . ?
C2 C3 H3A 107.3 . . ?
C2 C3 H3B 107.3 . . ?
H3A C3 H3B 106.9 . . ?
C4 C3 C2 120(2) . . ?
C4 C3 H3A 107.3 . . ?
C4 C3 H3B 107.3 . . ?
C3 C4 H4A 106.9 . . ?
C3 C4 H4B 106.9 . . ?
C3 C4 C5 122(2) . . ?
H4A C4 H4B 106.7 . . ?
C5 C4 H4A 106.9 . . ?
C5 C4 H4B 106.9 . . ?
C4 C5 H5A 106.5 . . ?
C4 C5 H5B 106.5 . . ?
H5A C5 H5B 106.5 . . ?
C6 C5 C4 123(2) . . ?
C6 C5 H5A 106.5 . . ?
C6 C5 H5B 106.5 . . ?
C5 C6 H6A 105.8 . . ?
C5 C6 H6B 105.8 . . ?
H6A C6 H6B 106.2 . . ?
C7 C6 C5 126(3) . . ?
C7 C6 H6A 105.8 . . ?
C7 C6 H6B 105.8 . . ?
C6 C7 H7A 106.6 . . ?
C6 C7 H7B 106.6 . . ?
H7A C7 H7B 106.6 . . ?
C8 C7 C6 123(2) . . ?
C8 C7 H7A 106.6 . . ?
C8 C7 H7B 106.6 . . ?
C7 C8 H8A 107.1 . . ?
C7 C8 H8B 107.1 . . ?
H8A C8 H8B 106.8 . . ?
C9 C8 C7 121(2) . . ?
C9 C8 H8A 107.1 . . ?
C9 C8 H8B 107.1 . . ?
C8 C9 H9A 106.6 . . ?
C8 C9 H9B 106.6 . . ?
C8 C9 C10 123(3) . . ?
H9A C9 H9B 106.6 . . ?
C10 C9 H9A 106.6 . . ?
C10 C9 H9B 106.6 . . ?
C9 C10 H10A 106.5 . . ?
C9 C10 H10B 106.5 . . ?
C9 C10 C11 123(3) . . ?
H10A C10 H10B 106.5 . . ?
C11 C10 H10A 106.5 . . ?
C11 C10 H10B 106.5 . . ?
C10 C11 H11A 106.9 . . ?
C10 C11 H11B 106.9 . . ?
H11A C11 H11B 106.7 . . ?
C12 C11 C10 122(3) . . ?
C12 C11 H11A 106.9 . . ?
C12 C11 H11B 106.9 . . ?
C11 C12 H12A 106.6 . . ?
C11 C12 H12B 106.6 . . ?
H12A C12 H12B 106.6 . . ?
C13 C12 C11 123(3) . . ?
C13 C12 H12A 106.6 . . ?
C13 C12 H12B 106.6 . . ?
C12 C13 H13A 106.2 . . ?
C12 C13 H13B 106.2 . . ?
C12 C13 C14 125(3) . . ?
H13A C13 H13B 106.4 . . ?
C14 C13 H13A 106.2 . . ?
C14 C13 H13B 106.2 . . ?
C13 C14 H14A 106.4 . . ?
C13 C14 H14B 106.4 . . ?
C13 C14 C15 124(3) . . ?
H14A C14 H14B 106.5 . . ?
C15 C14 H14A 106.4 . . ?
C15 C14 H14B 106.4 . . ?
C14 C15 H15A 107.3 . . ?
C14 C15 H15B 107.3 . . ?
H15A C15 H15B 106.9 . . ?
C16 C15 C14 120(3) . . ?
C16 C15 H15A 107.3 . . ?
C16 C15 H15B 107.3 . . ?
C15 C16 H16A 109.5 . . ?
C15 C16 H16B 109.5 . . ?
C15 C16 H16C 109.5 . . ?
H16A C16 H16B 109.5 . . ?
H16A C16 H16C 109.5 . . ?
H16B C16 H16C 109.5 . . ?
N1 C17 H17A 109.5 . . ?
N1 C17 H17B 109.5 . . ?
N1 C17 H17C 109.5 . . ?
H17A C17 H17B 109.5 . . ?
H17A C17 H17C 109.5 . . ?
H17B C17 H17C 109.5 . . ?
N1 C19 H19A 109.5 . . ?
N1 C19 H19B 109.5 . . ?
N1 C19 H19C 109.5 . . ?
H19A C19 H19B 109.5 . . ?
H19A C19 H19C 109.5 . . ?
H19B C19 H19C 109.5 . . ?
N1 C18 H18A 109.5 . . ?
N1 C18 H18B 109.5 . . ?
N1 C18 H18C 109.5 . . ?
H18A C18 H18B 109.5 . . ?
H18A C18 H18C 109.5 . . ?
H18B C18 H18C 109.5 . . ?

loop_
_geom_bond_atom_site_label_1
_geom_bond_atom_site_label_2
_geom_bond_distance
_geom_bond_site_symmetry_2
_geom_bond_publ_flag
Au1 Br1 2.4068(16) . ?
Au1 Br2 2.405(2) . ?
Au1 Br3 2.4080(16) . ?
Au1 Br4 2.409(2) . ?
N1 C1 1.49(3) . ?
N1 C17 1.48(3) . ?
N1 C19 1.53(3) . ?
N1 C18 1.41(3) . ?
C1 H1A 0.9700 . ?
C1 H1B 0.9700 . ?
C1 C2 1.451(10) . ?
C2 H2A 0.9700 . ?
C2 H2B 0.9700 . ?
C2 C3 1.450(10) . ?
C3 H3A 0.9700 . ?
C3 H3B 0.9700 . ?
C3 C4 1.447(10) . ?
C4 H4A 0.9700 . ?
C4 H4B 0.9700 . ?
C4 C5 1.447(10) . ?
C5 H5A 0.9700 . ?
C5 H5B 0.9700 . ?
C5 C6 1.447(10) . ?
C6 H6A 0.9700 . ?
C6 H6B 0.9700 . ?
C6 C7 1.446(10) . ?
C7 H7A 0.9700 . ?
C7 H7B 0.9700 . ?
C7 C8 1.446(10) . ?
C8 H8A 0.9700 . ?
C8 H8B 0.9700 . ?
C8 C9 1.445(10) . ?
C9 H9A 0.9700 . ?
C9 H9B 0.9700 . ?
C9 C10 1.446(10) . ?
C10 H10A 0.9700 . ?
C10 H10B 0.9700 . ?
C10 C11 1.447(10) . ?
C11 H11A 0.9700 . ?
C11 H11B 0.9700 . ?
C11 C12 1.446(10) . ?
C12 H12A 0.9700 . ?
C12 H12B 0.9700 . ?
C12 C13 1.446(10) . ?
C13 H13A 0.9700 . ?
C13 H13B 0.9700 . ?
C13 C14 1.447(10) . ?
C14 H14A 0.9700 . ?
C14 H14B 0.9700 . ?
C14 C15 1.448(10) . ?
C15 H15A 0.9700 . ?
C15 H15B 0.9700 . ?
C15 C16 1.446(10) . ?
C16 H16A 0.9600 . ?
C16 H16B 0.9600 . ?
C16 H16C 0.9600 . ?
C17 H17A 0.9600 . ?
C17 H17B 0.9600 . ?
C17 H17C 0.9600 . ?
C19 H19A 0.9600 . ?
C19 H19B 0.9600 . ?
C19 H19C 0.9600 . ?
C18 H18A 0.9600 . ?
C18 H18B 0.9600 . ?
C18 H18C 0.9600 . ?

loop_
_geom_torsion_atom_site_label_1
_geom_torsion_atom_site_label_2
_geom_torsion_atom_site_label_3
_geom_torsion_atom_site_label_4
_geom_torsion
_geom_torsion_site_symmetry_1
_geom_torsion_site_symmetry_2
_geom_torsion_site_symmetry_3
_geom_torsion_site_symmetry_4
_geom_torsion_publ_flag
N1 C1 C2 C3 -179(2) . . . . ?
C1 C2 C3 C4 180(2) . . . . ?
C2 C3 C4 C5 178(2) . . . . ?
C3 C4 C5 C6 -179(2) . . . . ?
C4 C5 C6 C7 174(3) . . . . ?
C5 C6 C7 C8 -177(3) . . . . ?
C6 C7 C8 C9 -179(3) . . . . ?
C7 C8 C9 C10 177(3) . . . . ?
C8 C9 C10 C11 -178(3) . . . . ?
C9 C10 C11 C12 179(3) . . . . ?
C10 C11 C12 C13 179(3) . . . . ?
C11 C12 C13 C14 -178(3) . . . . ?
C12 C13 C14 C15 -175(3) . . . . ?
C13 C14 C15 C16 180(3) . . . . ?
C17 N1 C1 C2 -167(2) . . . . ?
C19 N1 C1 C2 72(3) . . . . ?
C18 N1 C1 C2 -54(3) . . . . ?
